data_4510560
loop_
_publ_author_name
'Hoque, Md. Najbul'
'Das, Gopal'

_publ_section_title
;
 Cationic Tripodal Receptor Assisted Formation of Anion and Anion--Water
 Clusters: Structural Interpretation of Dihydrogen Phosphate Cluster and
 Sulfate--Water Tetramer [(SO4)2--(H2O)2]4--
;
_journal_issue 6
_journal_name_full 'Crystal Growth &amp; Design'
_journal_page_first 2962
_journal_paper_doi 10.1021/cg500242u
_journal_volume 14
_journal_year 2014
_chemical_formula_moiety 'C24 H34 N4 O3, 2(O4 S), H2 O'
_chemical_formula_sum 'C24 H36 N4 O12 S2'
_chemical_formula_weight 636.71
_chemical_name_systematic
; 
 ? 
;
_space_group_IT_number 2
_symmetry_cell_setting triclinic
_symmetry_space_group_name_Hall '-P 1'
_symmetry_space_group_name_H-M 'P -1'
_atom_sites_solution_hydrogens geom
_atom_sites_solution_primary direct
_atom_sites_solution_secondary difmap
_audit_creation_method SHELXL-97
_cell_angle_alpha 92.034(2)
_cell_angle_beta 107.203(2)
_cell_angle_gamma 110.886(2)
_cell_formula_units_Z 2
_cell_length_a 10.5903(3)
_cell_length_b 12.1999(4)
_cell_length_c 12.6930(4)
_cell_measurement_reflns_used 3664
_cell_measurement_temperature 298(2)
_cell_measurement_theta_max 20.62
_cell_measurement_theta_min 2.21
_cell_volume 1445.28(8)
_computing_cell_refinement 'Bruker SMART'
_computing_data_collection 'Bruker SMART'
_computing_data_reduction 'Bruker SAINT'
_computing_molecular_graphics 'Bruker SHELXTL'
_computing_publication_material 'Bruker SHELXTL'
_computing_structure_refinement 'SHELXL-97 (Sheldrick, 1997)'
_computing_structure_solution 'SHELXS-97 (Sheldrick, 1990)'
_diffrn_ambient_temperature 296(2)
_diffrn_measured_fraction_theta_full 0.996
_diffrn_measured_fraction_theta_max 0.996
_diffrn_measurement_device_type 'CCD area detector'
_diffrn_measurement_method 'phi and omega scans'
_diffrn_radiation_monochromator graphite
_diffrn_radiation_source 'fine-focus sealed tube'
_diffrn_radiation_type MoK\a
_diffrn_radiation_wavelength 0.71073
_diffrn_reflns_av_R_equivalents 0.0186
_diffrn_reflns_av_sigmaI/netI 0.0198
_diffrn_reflns_limit_h_max 14
_diffrn_reflns_limit_h_min -14
_diffrn_reflns_limit_k_max 16
_diffrn_reflns_limit_k_min -13
_diffrn_reflns_limit_l_max 17
_diffrn_reflns_limit_l_min -16
_diffrn_reflns_number 21536
_diffrn_reflns_theta_full 28.55
_diffrn_reflns_theta_max 28.55
_diffrn_reflns_theta_min 1.81
_exptl_absorpt_coefficient_mu 0.253
_exptl_absorpt_correction_T_max 0.930
_exptl_absorpt_correction_T_min 0.917
_exptl_absorpt_correction_type multi-scan
_exptl_absorpt_process_details SADBAS
_exptl_crystal_colour colorless
_exptl_crystal_density_diffrn 1.463
_exptl_crystal_density_method 'not measured'
_exptl_crystal_description block
_exptl_crystal_F_000 672.0
_exptl_crystal_size_max 0.35
_exptl_crystal_size_mid 0.31
_exptl_crystal_size_min 0.29
_refine_diff_density_max 0.960
_refine_diff_density_min -1.095
_refine_diff_density_rms 0.098
_refine_ls_extinction_method none
_refine_ls_goodness_of_fit_ref 1.042
_refine_ls_hydrogen_treatment mixed
_refine_ls_matrix_type full
_refine_ls_number_parameters 394
_refine_ls_number_reflns 7213
_refine_ls_number_restraints 1
_refine_ls_restrained_S_all 1.042
_refine_ls_R_factor_all 0.0750
_refine_ls_R_factor_gt 0.0667
_refine_ls_shift/su_max 0.008
_refine_ls_shift/su_mean 0.004
_refine_ls_structure_factor_coef Fsqd
_refine_ls_weighting_details 'calc w=1/[\s^2^(Fo^2^)+(0.1101P)^2^+1.2779P] where P=(Fo^2^+2Fc^2^)/3'
_refine_ls_weighting_scheme calc
_refine_ls_wR_factor_gt 0.1885
_refine_ls_wR_factor_ref 0.1983
_reflns_number_gt 7154
_reflns_number_total 7353
_reflns_threshold_expression >2sigma(I)
_cod_data_source_file cg500242u_si_002.cif
_cod_data_source_block LH4-2SO4-H2O
_cod_depositor_comments
;
The following automatic conversions were performed:

'_symmetry_cell_setting' value 'Triclinic' changed to 'triclinic'
according to
/usr/data/users/saulius/crontab/automatic-downloads/rss-feeds/ACS/lib/dictionaries/cif_core.dic
dictionary named 'cif_core.dic' version 2.4.2 from 2011-04-26.

Automatic conversion script
Id: cif_fix_values 2281 2013-09-26 08:29:07Z andrius 

 Adding full bibliography for 4510558--4510562.cif.
;
_cod_original_sg_symbol_H-M P-1
_cod_database_code 4510560

loop_
_symmetry_equiv_pos_as_xyz
'x, y, z'
'-x, -y, -z'

loop_
_atom_site_label
_atom_site_type_symbol
_atom_site_fract_x
_atom_site_fract_y
_atom_site_fract_z
_atom_site_U_iso_or_equiv
_atom_site_adp_type
_atom_site_occupancy
_atom_site_symmetry_multiplicity
_atom_site_calc_flag
_atom_site_refinement_flags
S1 S 0.74008(6) 0.98551(5) 0.42203(5) 0.03410(16) Uani 1 1 d .
S2 S 0.33188(8) 0.11383(7) 0.06978(6) 0.0512(2) Uani 1 1 d .
N1 N 0.0091(2) 0.23887(16) 0.21140(16) 0.0354(4) Uani 1 1 d .
N2 N -0.0530(2) 0.85237(17) 0.33974(17) 0.0368(4) Uani 1 1 d .
H2NA H 0.0064 0.8885 0.4079 0.055 Uiso 1 1 calc R
H2NB H -0.1385 0.8548 0.3310 0.055 Uiso 1 1 calc R
H2NC H -0.0184 0.8891 0.2890 0.055 Uiso 1 1 calc R
N3 N 0.5251(2) 0.84221(18) 0.62497(18) 0.0385(4) Uani 1 1 d .
H3NB H 0.5920 0.8866 0.5982 0.058 Uiso 1 1 calc R
H3NC H 0.5655 0.8387 0.6963 0.058 Uiso 1 1 calc R
H3NA H 0.4604 0.8743 0.6194 0.058 Uiso 1 1 calc R
N4 N 0.4973(3) 0.8884(2) 0.13850(19) 0.0510(6) Uani 1 1 d .
H4NB H 0.5570 0.9103 0.2086 0.076 Uiso 1 1 calc R
H4NA H 0.4512 0.9373 0.1230 0.076 Uiso 1 1 calc R
H4NC H 0.5467 0.8915 0.0921 0.076 Uiso 1 1 calc R
C14 C 0.4550(2) 0.7220(2) 0.56062(19) 0.0342(4) Uani 1 1 d .
C3 C -0.0948(3) 0.4954(2) 0.29665(19) 0.0347(5) Uani 1 1 d .
C11 C 0.3245(2) 0.4965(2) 0.43791(19) 0.0351(5) Uani 1 1 d .
C6 C -0.0672(2) 0.72898(19) 0.32546(19) 0.0328(4) Uani 1 1 d .
C4 C -0.1935(3) 0.5302(2) 0.2231(2) 0.0393(5) Uani 1 1 d .
H4 H -0.2686 0.4756 0.1646 0.047 Uiso 1 1 calc R
C13 C 0.4013(3) 0.6253(2) 0.6107(2) 0.0413(5) Uani 1 1 d .
H13 H 0.4095 0.6362 0.6857 0.050 Uiso 1 1 calc R
C5 C -0.1787(3) 0.6487(2) 0.2380(2) 0.0390(5) Uani 1 1 d .
H5 H -0.2440 0.6736 0.1890 0.047 Uiso 1 1 calc R
C10 C 0.1798(3) 0.2850(2) 0.4023(2) 0.0405(5) Uani 1 1 d .
H10A H 0.1108 0.2986 0.4314 0.049 Uiso 1 1 calc R
H10B H 0.2422 0.2591 0.4592 0.049 Uiso 1 1 calc R
C7 C 0.0317(3) 0.6940(2) 0.3980(2) 0.0381(5) Uani 1 1 d .
H7 H 0.1072 0.7488 0.4561 0.046 Uiso 1 1 calc R
C12 C 0.3348(3) 0.5113(2) 0.5488(2) 0.0394(5) Uani 1 1 d .
H12 H 0.2977 0.4459 0.5819 0.047 Uiso 1 1 calc R
C8 C 0.0179(3) 0.5772(2) 0.3838(2) 0.0400(5) Uani 1 1 d .
H8 H 0.0840 0.5531 0.4327 0.048 Uiso 1 1 calc R
C9 C 0.1055(3) 0.1947(2) 0.2966(2) 0.0414(5) Uani 1 1 d .
H9A H 0.1760 0.1837 0.2676 0.050 Uiso 1 1 calc R
H9B H 0.0494 0.1189 0.3124 0.050 Uiso 1 1 calc R
C19 C 0.2015(3) 0.5369(2) 0.1042(2) 0.0400(5) Uani 1 1 d .
C22 C 0.3936(3) 0.7669(2) 0.1250(2) 0.0416(5) Uani 1 1 d .
C1 C -0.1424(3) 0.1934(2) 0.2127(2) 0.0430(5) Uani 1 1 d .
H1A H -0.1457 0.1662 0.2831 0.052 Uiso 1 1 calc R
H1B H -0.2028 0.1272 0.1528 0.052 Uiso 1 1 calc R
C2 C -0.1953(3) 0.2937(2) 0.1977(2) 0.0459(6) Uani 1 1 d .
H2B H -0.1907 0.3233 0.1284 0.055 Uiso 1 1 calc R
H2A H -0.2930 0.2683 0.1981 0.055 Uiso 1 1 calc R
C18 C 0.1363(4) 0.3257(2) 0.0811(3) 0.0519(7) Uani 1 1 d .
H18A H 0.2275 0.3342 0.1347 0.062 Uiso 1 1 calc R
H18B H 0.1410 0.3162 0.0063 0.062 Uiso 1 1 calc R
C20 C 0.1715(3) 0.6327(2) 0.1374(2) 0.0457(6) Uani 1 1 d .
H24 H 0.0866 0.6190 0.1520 0.055 Uiso 1 1 calc R
C24 C 0.3267(3) 0.5567(2) 0.0807(2) 0.0452(6) Uani 1 1 d .
H101 H 0.3466 0.4931 0.0583 0.054 Uiso 1 1 calc R
C16 C 0.3828(3) 0.5938(2) 0.3892(2) 0.0452(6) Uani 1 1 d .
H16 H 0.3788 0.5830 0.3152 0.054 Uiso 1 1 calc R
C21 C 0.2677(3) 0.7475(2) 0.1484(2) 0.0460(6) Uani 1 1 d .
H23 H 0.2485 0.8114 0.1712 0.055 Uiso 1 1 calc R
C17 C 0.0162(4) 0.2212(2) 0.0953(2) 0.0484(6) Uani 1 1 d .
H17B H 0.0321 0.1489 0.0833 0.058 Uiso 1 1 calc R
H17A H -0.0739 0.2132 0.0404 0.058 Uiso 1 1 calc R
C15 C 0.4468(3) 0.7067(2) 0.4504(2) 0.0449(6) Uani 1 1 d .
H15 H 0.4841 0.7721 0.4174 0.054 Uiso 1 1 calc R
C23 C 0.4229(3) 0.6732(3) 0.0908(2) 0.0470(6) Uani 1 1 d .
H102 H 0.5068 0.6874 0.0745 0.056 Uiso 1 1 calc R
O2 O 0.2606(2) 0.38992(16) 0.36752(15) 0.0447(4) Uani 1 1 d .
O1 O -0.0981(2) 0.38221(15) 0.29265(16) 0.0462(4) Uani 1 1 d .
O8 O 0.88816(19) 1.06206(16) 0.43506(15) 0.0425(4) Uani 1 1 d .
O3 O 0.1022(2) 0.42658(16) 0.10054(17) 0.0480(4) Uani 1 1 d .
O6 O 0.7013(2) 0.87083(18) 0.35414(19) 0.0555(5) Uani 1 1 d .
O7 O 0.7285(3) 0.9694(2) 0.53261(17) 0.0636(6) Uani 1 1 d .
O5 O 0.6429(3) 1.0388(3) 0.3590(2) 0.0779(8) Uani 1 1 d .
O4 O 0.0098(4) 0.9248(3) 0.1552(2) 0.0839(9) Uani 1 1 d D
O10 O 0.3731(7) 0.1985(4) 0.1597(3) 0.155(2) Uani 1 1 d .
O9 O 0.2772(5) 0.1510(5) -0.0316(3) 0.1368(18) Uani 1 1 d .
O12 O 0.4466(10) 0.0817(7) 0.0620(6) 0.216(4) Uani 1 1 d .
O11 O 0.2418(9) 0.0155(9) 0.0977(8) 0.273(5) Uani 1 1 d .
H1N H 0.040(3) 0.316(3) 0.231(2) 0.039(7) Uiso 1 1 d .
H4A H -0.059(6) 0.908(4) 0.110(4) 0.083(16) Uiso 1 1 d .
H4B H 0.076(4) 0.958(5) 0.131(4) 0.112(19) Uiso 1 1 d D

loop_
_atom_site_aniso_label
_atom_site_aniso_U_11
_atom_site_aniso_U_22
_atom_site_aniso_U_33
_atom_site_aniso_U_23
_atom_site_aniso_U_13
_atom_site_aniso_U_12
S1 0.0324(3) 0.0373(3) 0.0328(3) 0.0006(2) 0.0112(2) 0.0139(2)
S2 0.0532(4) 0.0604(4) 0.0406(4) 0.0022(3) 0.0224(3) 0.0176(3)
N1 0.0485(11) 0.0227(8) 0.0340(10) 0.0036(7) 0.0148(8) 0.0117(7)
N2 0.0407(10) 0.0311(9) 0.0388(10) 0.0033(7) 0.0107(8) 0.0162(8)
N3 0.0377(10) 0.0393(10) 0.0407(11) 0.0037(8) 0.0150(8) 0.0159(8)
N4 0.0541(13) 0.0467(12) 0.0359(11) 0.0013(9) 0.0123(9) 0.0034(10)
C14 0.0310(10) 0.0376(11) 0.0350(11) 0.0049(9) 0.0104(8) 0.0150(9)
C3 0.0402(11) 0.0311(10) 0.0356(11) 0.0040(8) 0.0133(9) 0.0163(9)
C11 0.0318(10) 0.0410(11) 0.0326(11) 0.0053(9) 0.0104(8) 0.0142(9)
C6 0.0376(11) 0.0314(10) 0.0341(11) 0.0061(8) 0.0148(9) 0.0159(8)
C4 0.0413(12) 0.0366(11) 0.0340(11) 0.0009(9) 0.0043(9) 0.0152(9)
C13 0.0504(14) 0.0443(12) 0.0323(11) 0.0072(9) 0.0193(10) 0.0170(11)
C5 0.0415(12) 0.0378(11) 0.0361(12) 0.0049(9) 0.0045(9) 0.0204(10)
C10 0.0482(13) 0.0372(11) 0.0379(12) 0.0099(9) 0.0150(10) 0.0174(10)
C7 0.0348(11) 0.0349(11) 0.0397(12) -0.0016(9) 0.0055(9) 0.0141(9)
C12 0.0465(13) 0.0399(12) 0.0346(12) 0.0094(9) 0.0172(10) 0.0162(10)
C8 0.0397(12) 0.0390(12) 0.0411(12) 0.0031(9) 0.0054(9) 0.0217(10)
C9 0.0540(14) 0.0319(10) 0.0436(13) 0.0081(9) 0.0172(11) 0.0217(10)
C19 0.0457(13) 0.0409(12) 0.0330(11) 0.0124(9) 0.0121(9) 0.0162(10)
C22 0.0438(13) 0.0428(12) 0.0286(11) 0.0058(9) 0.0065(9) 0.0099(10)
C1 0.0470(13) 0.0260(10) 0.0497(14) 0.0038(9) 0.0151(11) 0.0079(9)
C2 0.0460(13) 0.0350(11) 0.0491(15) -0.0010(10) 0.0085(11) 0.0135(10)
C18 0.076(2) 0.0419(13) 0.0505(15) 0.0149(11) 0.0345(14) 0.0250(13)
C20 0.0420(13) 0.0460(13) 0.0510(15) 0.0134(11) 0.0164(11) 0.0178(11)
C24 0.0546(15) 0.0477(14) 0.0395(13) 0.0089(11) 0.0209(11) 0.0222(12)
C16 0.0469(13) 0.0490(14) 0.0293(11) 0.0052(10) 0.0125(10) 0.0068(11)
C21 0.0513(15) 0.0435(13) 0.0427(14) 0.0077(10) 0.0130(11) 0.0196(11)
C17 0.0733(19) 0.0345(11) 0.0354(13) 0.0030(9) 0.0209(12) 0.0160(12)
C15 0.0465(13) 0.0437(13) 0.0342(12) 0.0105(10) 0.0122(10) 0.0062(10)
C23 0.0465(14) 0.0556(15) 0.0409(13) 0.0107(11) 0.0193(11) 0.0177(12)
O2 0.0501(10) 0.0405(9) 0.0368(9) 0.0014(7) 0.0179(8) 0.0075(8)
O1 0.0582(11) 0.0335(8) 0.0432(10) 0.0000(7) 0.0052(8) 0.0235(8)
O8 0.0407(9) 0.0389(9) 0.0416(9) 0.0045(7) 0.0151(7) 0.0072(7)
O3 0.0532(11) 0.0375(9) 0.0570(12) 0.0159(8) 0.0229(9) 0.0171(8)
O6 0.0476(11) 0.0447(10) 0.0624(12) -0.0162(9) 0.0202(9) 0.0050(8)
O7 0.0607(13) 0.0720(14) 0.0408(11) 0.0015(10) 0.0258(9) -0.0008(11)
O5 0.0689(16) 0.106(2) 0.0758(17) 0.0077(15) 0.0097(12) 0.0648(16)
O4 0.080(2) 0.100(2) 0.0485(15) 0.0203(14) 0.0183(14) 0.0088(17)
O10 0.248(6) 0.127(3) 0.073(2) -0.020(2) -0.019(3) 0.114(4)
O9 0.099(3) 0.214(5) 0.061(2) 0.047(2) 0.0037(18) 0.035(3)
O12 0.355(10) 0.278(7) 0.252(7) 0.163(6) 0.237(7) 0.270(8)
O11 0.206(7) 0.291(10) 0.294(9) 0.137(8) 0.159(7) -0.006(7)

loop_
_atom_type_symbol
_atom_type_description
_atom_type_scat_dispersion_real
_atom_type_scat_dispersion_imag
_atom_type_scat_source
C C 0.0033 0.0016 'International Tables Vol C Tables 4.2.6.8 and 6.1.1.4'
H H 0.0000 0.0000 'International Tables Vol C Tables 4.2.6.8 and 6.1.1.4'
N N 0.0061 0.0033 'International Tables Vol C Tables 4.2.6.8 and 6.1.1.4'
O O 0.0106 0.0060 'International Tables Vol C Tables 4.2.6.8 and 6.1.1.4'
S S 0.1246 0.1234 'International Tables Vol C Tables 4.2.6.8 and 6.1.1.4'

loop_
_geom_angle_atom_site_label_1
_geom_angle_atom_site_label_2
_geom_angle_atom_site_label_3
_geom_angle
O7 S1 O5 112.17(17)
O7 S1 O8 108.64(12)
O5 S1 O8 109.47(16)
O7 S1 O6 111.06(14)
O5 S1 O6 106.03(15)
O8 S1 O6 109.42(12)
O10 S2 O11 102.4(5)
O10 S2 O9 112.0(3)
O11 S2 O9 117.8(5)
O10 S2 O12 112.7(5)
O11 S2 O12 104.5(6)
O9 S2 O12 107.4(3)
C1 N1 C17 112.3(2)
C1 N1 C9 113.29(19)
C17 N1 C9 113.4(2)
C15 C14 C13 120.5(2)
C15 C14 N3 119.0(2)
C13 C14 N3 120.4(2)
O1 C3 C4 124.9(2)
O1 C3 C8 114.6(2)
C4 C3 C8 120.5(2)
O2 C11 C12 125.2(2)
O2 C11 C16 114.5(2)
C12 C11 C16 120.3(2)
C7 C6 C5 120.8(2)
C7 C6 N2 119.9(2)
C5 C6 N2 119.4(2)
C3 C4 C5 118.9(2)
C14 C13 C12 120.0(2)
C6 C5 C4 120.0(2)
O2 C10 C9 103.8(2)
C8 C7 C6 119.5(2)
C11 C12 C13 119.3(2)
C7 C8 C3 120.2(2)
N1 C9 C10 108.86(19)
O3 C19 C24 124.3(2)
O3 C19 C20 115.5(2)
C24 C19 C20 120.2(2)
C23 C22 C21 120.8(2)
C23 C22 N4 119.5(3)
C21 C22 N4 119.7(3)
N1 C1 C2 108.3(2)
O1 C2 C1 103.1(2)
O3 C18 C17 104.9(2)
C21 C20 C19 120.1(3)
C19 C24 C23 119.4(3)
C15 C16 C11 120.1(2)
C20 C21 C22 119.4(3)
C18 C17 N1 109.9(2)
C14 C15 C16 119.7(2)
C22 C23 C24 120.0(3)
C11 O2 C10 120.14(19)
C3 O1 C2 119.9(2)
C19 O3 C18 117.8(2)

loop_
_geom_bond_atom_site_label_1
_geom_bond_atom_site_label_2
_geom_bond_distance
S1 O7 1.459(2)
S1 O5 1.466(2)
S1 O8 1.4663(18)
S1 O6 1.4711(19)
S2 O10 1.364(4)
S2 O11 1.375(6)
S2 O9 1.408(4)
S2 O12 1.430(5)
N1 C1 1.505(3)
N1 C17 1.510(3)
N1 C9 1.511(3)
N2 C6 1.458(3)
N3 C14 1.466(3)
N4 C22 1.464(3)
C14 C15 1.377(3)
C14 C13 1.382(3)
C3 O1 1.368(3)
C3 C4 1.383(3)
C3 C8 1.391(3)
C11 O2 1.371(3)
C11 C12 1.379(3)
C11 C16 1.389(3)
C6 C7 1.380(3)
C6 C5 1.382(3)
C4 C5 1.397(3)
C13 C12 1.394(3)
C10 O2 1.431(3)
C10 C9 1.512(3)
C7 C8 1.379(3)
C19 O3 1.370(3)
C19 C24 1.385(4)
C19 C20 1.397(4)
C22 C23 1.374(4)
C22 C21 1.391(4)
C1 C2 1.513(4)
C2 O1 1.435(3)
C18 O3 1.433(3)
C18 C17 1.507(4)
C20 C21 1.380(4)
C24 C23 1.397(4)
C16 C15 1.381(4)
